data_4083314
loop_
_publ_author_name
'Wang, Jinjin'
'Liu, Rui'
'Ruan, Wenqing'
'Li, Yan'
'Mondal, Kartik Chandra'
'Roesky, Herbert W.'
'Zhu, Hongping'

_publ_section_title
;
 N--P Bond Cleavage Induced Ring Formation of Cyclosilazanes from
 Reactions of Aryl(phosphanyl)aminotrichlorosilanes with Lithium Alkynyls
;
_journal_issue 11
_journal_name_full Organometallics
_journal_page_first 2696
_journal_paper_doi 10.1021/om401095n
_journal_volume 33
_journal_year 2014
_chemical_formula_sum 'C48 H70 N2 Si2'
_chemical_formula_weight 731.24
_chemical_name_systematic
; 
 ? 
;
_space_group_IT_number 2
_symmetry_cell_setting triclinic
_symmetry_space_group_name_Hall '-P 1'
_symmetry_space_group_name_H-M 'P -1'
_atom_sites_solution_hydrogens geom
_atom_sites_solution_primary direct
_atom_sites_solution_secondary difmap
_audit_creation_method SHELXL-97
_cell_angle_alpha 114.79(3)
_cell_angle_beta 92.59(3)
_cell_angle_gamma 114.44(3)
_cell_formula_units_Z 1
_cell_length_a 10.662(2)
_cell_length_b 11.188(2)
_cell_length_c 11.882(2)
_cell_measurement_reflns_used 4598
_cell_measurement_temperature 173(2)
_cell_measurement_theta_max 55.04
_cell_measurement_theta_min 6.20
_cell_volume 1129.7(7)
_computing_cell_refinement 'rapid auto (rigaku 2004)'
_computing_data_collection 'rapid auto (rigaku 2004)'
_computing_data_reduction 'rapid auto (rigaku 2004)'
_computing_molecular_graphics 'Bruker SHELXTL'
_computing_publication_material 'Bruker SHELXTL'
_computing_structure_refinement 'SHELXL-97 (Sheldrick, 1997)'
_computing_structure_solution 'SHELXS-97 (Sheldrick, 1990)'
_diffrn_ambient_temperature 173(2)
_diffrn_measured_fraction_theta_full 0.990
_diffrn_measured_fraction_theta_max 0.990
_diffrn_measurement_device_type 'rigaku raxis rapid IP area detector'
_diffrn_measurement_method 'phi and omega scans'
_diffrn_radiation_monochromator graphite
_diffrn_radiation_source 'rotating anode'
_diffrn_radiation_type MoK\a
_diffrn_radiation_wavelength 0.71073
_diffrn_reflns_av_R_equivalents 0.1047
_diffrn_reflns_av_sigmaI/netI 0.1287
_diffrn_reflns_limit_h_max 12
_diffrn_reflns_limit_h_min -12
_diffrn_reflns_limit_k_max 13
_diffrn_reflns_limit_k_min -13
_diffrn_reflns_limit_l_max 14
_diffrn_reflns_limit_l_min -13
_diffrn_reflns_number 9044
_diffrn_reflns_theta_full 24.99
_diffrn_reflns_theta_max 24.99
_diffrn_reflns_theta_min 3.29
_exptl_absorpt_coefficient_mu 0.111
_exptl_absorpt_correction_T_max 0.9890
_exptl_absorpt_correction_T_min 0.9803
_exptl_absorpt_correction_type 'empirical absorption correction'
_exptl_absorpt_process_details 'ABSCOR by T.Higashi 8 March, 1995'
_exptl_crystal_colour colorless
_exptl_crystal_density_diffrn 1.075
_exptl_crystal_density_meas ?
_exptl_crystal_density_method 'not measured'
_exptl_crystal_description block
_exptl_crystal_F_000 400
_exptl_crystal_size_max 0.18
_exptl_crystal_size_mid 0.15
_exptl_crystal_size_min 0.10
_refine_diff_density_max 0.472
_refine_diff_density_min -0.529
_refine_diff_density_rms 0.081
_refine_ls_extinction_coef 0.037(7)
_refine_ls_extinction_expression Fc^*^=kFc[1+0.001xFc^2^\l^3^/sin(2\q)]^-1/4^
_refine_ls_extinction_method SHELXL
_refine_ls_goodness_of_fit_ref 1.217
_refine_ls_hydrogen_treatment 'refined in a riding mode to the carrier atom'
_refine_ls_matrix_type full
_refine_ls_number_parameters 281
_refine_ls_number_reflns 3942
_refine_ls_number_restraints 183
_refine_ls_restrained_S_all 1.202
_refine_ls_R_factor_all 0.1735
_refine_ls_R_factor_gt 0.0694
_refine_ls_shift/su_max 0.004
_refine_ls_shift/su_mean 0.001
_refine_ls_structure_factor_coef Fsqd
_refine_ls_weighting_details 'calc w=1/[\s^2^(Fo^2^)+(0.0800P)^2^+0.0000P] where P=(Fo^2^+2Fc^2^)/3'
_refine_ls_weighting_scheme calc
_refine_ls_wR_factor_gt 0.1490
_refine_ls_wR_factor_ref 0.2156
_reflns_number_gt 1700
_reflns_number_total 3942
_reflns_threshold_expression >2sigma(I)
_cod_data_source_file om401095n_si_002.cif
_cod_data_source_block compound_7
_cod_depositor_comments
;
The following automatic conversions were performed:

'_symmetry_cell_setting' value 'Triclinic' changed to 'triclinic'
according to
/usr/data/users/saulius/crontab/automatic-downloads/rss-feeds/ACS/lib/dictionaries/cif_core.dic
dictionary named 'cif_core.dic' version 2.4.2 from 2011-04-26.

Automatic conversion script
Id: cif_fix_values 2281 2013-09-26 08:29:07Z andrius 

 Adding full bibliography for 4083311--4083318.cif.

The following automatic conversions were performed:

'_exptl_crystal_density_meas' value 'not measured' was changed to '?'
- the value is perceived as not measured.

Automatic conversion script
Id: cif_fix_values 3008 2015-01-20 13:52:24Z robertas 
;
_cod_original_cell_volume 1129.7(4)
_cod_original_sg_symbol_H-M P-1
_cod_database_code 4083314

loop_
_symmetry_equiv_pos_as_xyz
'x, y, z'
'-x, -y, -z'

loop_
_atom_site_label
_atom_site_type_symbol
_atom_site_fract_x
_atom_site_fract_y
_atom_site_fract_z
_atom_site_U_iso_or_equiv
_atom_site_adp_type
_atom_site_occupancy
_atom_site_symmetry_multiplicity
_atom_site_calc_flag
_atom_site_refinement_flags
_atom_site_disorder_assembly
_atom_site_disorder_group
Si1 Si 0.92121(9) 0.06006(12) 0.49143(12) 0.0430(4) Uani 1 1 d . . .
N1 N 0.9115(3) -0.1106(3) 0.4451(3) 0.0372(8) Uani 1 1 d . . .
C1 C 0.8877(3) 0.1058(4) 0.3706(4) 0.0481(12) Uani 1 1 d . A .
C2 C 0.8550(4) 0.1459(5) 0.2963(5) 0.0678(15) Uani 1 1 d . . .
C3 C 0.8136(17) 0.1790(19) 0.1933(16) 0.079(4) Uani 0.644(18) 1 d PDU A 2
C4 C 0.8665(13) 0.3390(18) 0.2468(19) 0.104(4) Uani 0.644(18) 1 d PDU A 2
H4A H 0.8240 0.3735 0.3171 0.156 Uiso 0.644(18) 1 calc PR A 2
H4B H 0.8405 0.3601 0.1797 0.156 Uiso 0.644(18) 1 calc PR A 2
H4C H 0.9707 0.3914 0.2797 0.156 Uiso 0.644(18) 1 calc PR A 2
C5 C 0.8669(13) 0.113(2) 0.0713(15) 0.098(4) Uani 0.644(18) 1 d PDU A 2
H5A H 0.8198 0.0032 0.0325 0.148 Uiso 0.644(18) 1 calc PR A 2
H5B H 0.9706 0.1530 0.0971 0.148 Uiso 0.644(18) 1 calc PR A 2
H5C H 0.8433 0.1406 0.0085 0.148 Uiso 0.644(18) 1 calc PR A 2
C6 C 0.6618(11) 0.113(2) 0.1513(16) 0.094(4) Uani 0.644(18) 1 d PDU A 2
H6A H 0.6250 0.1521 0.2246 0.141 Uiso 0.644(18) 1 calc PR A 2
H6B H 0.6194 0.0038 0.1145 0.141 Uiso 0.644(18) 1 calc PR A 2
H6C H 0.6371 0.1368 0.0860 0.141 Uiso 0.644(18) 1 calc PR A 2
C3A C 0.819(3) 0.224(3) 0.238(3) 0.079(6) Uani 0.356(18) 1 d PDU A 1
C4A C 0.870(2) 0.390(3) 0.330(3) 0.107(6) Uani 0.356(18) 1 d PDU A 1
H4AA H 0.8275 0.4004 0.4026 0.160 Uiso 0.356(18) 1 calc PR A 1
H4AB H 0.8404 0.4335 0.2838 0.160 Uiso 0.356(18) 1 calc PR A 1
H4AC H 0.9741 0.4433 0.3613 0.160 Uiso 0.356(18) 1 calc PR A 1
C5A C 0.900(2) 0.214(4) 0.132(3) 0.103(6) Uani 0.356(18) 1 d PDU A 1
H5AA H 0.8968 0.1153 0.0912 0.155 Uiso 0.356(18) 1 calc PR A 1
H5AB H 1.0002 0.2924 0.1704 0.155 Uiso 0.356(18) 1 calc PR A 1
H5AC H 0.8557 0.2264 0.0668 0.155 Uiso 0.356(18) 1 calc PR A 1
C6A C 0.666(3) 0.169(3) 0.195(3) 0.098(6) Uiso 0.356(18) 1 d PDU A 1
H6AA H 0.6313 0.2139 0.2681 0.147 Uiso 0.356(18) 1 calc PR A 1
H6AB H 0.6152 0.0596 0.1582 0.147 Uiso 0.356(18) 1 calc PR A 1
H6AC H 0.6482 0.1957 0.1295 0.147 Uiso 0.356(18) 1 calc PR A 1
C11 C 0.8167(3) 0.1168(4) 0.5966(4) 0.0406(10) Uani 1 1 d . . .
C12 C 0.7404(4) 0.1627(5) 0.6594(4) 0.0511(12) Uani 1 1 d . . .
C13 C 0.6487(4) 0.2232(5) 0.7346(4) 0.0516(12) Uani 1 1 d . . .
C14 C 0.6917(5) 0.3776(5) 0.7590(6) 0.0795(16) Uani 1 1 d . . .
H14A H 0.6336 0.4150 0.8097 0.119 Uiso 1 1 calc R . .
H14B H 0.6774 0.3775 0.6768 0.119 Uiso 1 1 calc R . .
H14C H 0.7928 0.4427 0.8064 0.119 Uiso 1 1 calc R . .
C15 C 0.5018(4) 0.1372(6) 0.6602(5) 0.0822(17) Uani 1 1 d . . .
H15A H 0.4459 0.1820 0.7074 0.123 Uiso 1 1 calc R . .
H15B H 0.4634 0.0340 0.6449 0.123 Uiso 1 1 calc R . .
H15C H 0.4961 0.1373 0.5776 0.123 Uiso 1 1 calc R . .
C16 C 0.6606(5) 0.2192(6) 0.8597(5) 0.0751(15) Uani 1 1 d . . .
H16A H 0.5943 0.2484 0.9036 0.113 Uiso 1 1 calc R . .
H16B H 0.7585 0.2890 0.9144 0.113 Uiso 1 1 calc R . .
H16C H 0.6367 0.1175 0.8424 0.113 Uiso 1 1 calc R . .
C21 C 0.8007(3) -0.2470(4) 0.3766(5) 0.0452(11) Uani 1 1 d . . .
C22 C 0.7736(4) -0.3153(5) 0.2457(5) 0.0541(12) Uani 1 1 d . . .
C23 C 0.6641(4) -0.4449(5) 0.1846(5) 0.0674(15) Uani 1 1 d . . .
H23A H 0.6388 -0.5001 0.0934 0.081 Uiso 1 1 calc R . .
C24 C 0.5853(4) -0.5013(5) 0.2531(7) 0.0752(17) Uani 1 1 d . . .
H24A H 0.5037 -0.5974 0.2074 0.090 Uiso 1 1 calc R . .
C25 C 0.6152(4) -0.4298(5) 0.3821(6) 0.0705(16) Uani 1 1 d . . .
H25A H 0.5550 -0.4766 0.4239 0.085 Uiso 1 1 calc R . .
C26 C 0.7218(3) -0.3014(5) 0.4488(5) 0.0528(13) Uani 1 1 d . . .
C221 C 0.8583(4) -0.2616(5) 0.1675(4) 0.0587(13) Uani 1 1 d . . .
H22A H 0.9369 -0.1588 0.2288 0.070 Uiso 1 1 calc R . .
C222 C 0.7741(5) -0.2426(6) 0.0732(5) 0.0826(17) Uani 1 1 d . . .
H22B H 0.7338 -0.1781 0.1206 0.124 Uiso 1 1 calc R . .
H22C H 0.6967 -0.3408 0.0091 0.124 Uiso 1 1 calc R . .
H22D H 0.8383 -0.1966 0.0299 0.124 Uiso 1 1 calc R . .
C223 C 0.9333(4) -0.3575(6) 0.1019(5) 0.0806(17) Uani 1 1 d . . .
H22E H 0.9943 -0.3548 0.1681 0.121 Uiso 1 1 calc R . .
H22F H 0.9917 -0.3163 0.0528 0.121 Uiso 1 1 calc R . .
H22G H 0.8606 -0.4613 0.0438 0.121 Uiso 1 1 calc R . .
C261 C 0.7469(4) -0.2325(5) 0.5900(5) 0.0596(14) Uani 1 1 d . . .
H26A H 0.8366 -0.1346 0.6260 0.072 Uiso 1 1 calc R . .
C262 C 0.7787(4) -0.3262(6) 0.6430(6) 0.0835(18) Uani 1 1 d . . .
H26B H 0.8588 -0.3403 0.6147 0.125 Uiso 1 1 calc R . .
H26C H 0.6939 -0.4241 0.6105 0.125 Uiso 1 1 calc R . .
H26D H 0.8033 -0.2730 0.7372 0.125 Uiso 1 1 calc R . .
C263 C 0.6286(4) -0.1939(5) 0.6407(5) 0.0694(15) Uani 1 1 d . . .
H26E H 0.6207 -0.1250 0.6138 0.104 Uiso 1 1 calc R . .
H26F H 0.6539 -0.1464 0.7348 0.104 Uiso 1 1 calc R . .
H26G H 0.5369 -0.2860 0.6053 0.104 Uiso 1 1 calc R . .

loop_
_atom_site_aniso_label
_atom_site_aniso_U_11
_atom_site_aniso_U_22
_atom_site_aniso_U_33
_atom_site_aniso_U_23
_atom_site_aniso_U_13
_atom_site_aniso_U_12
Si1 0.0300(6) 0.0402(7) 0.0608(9) 0.0317(7) 0.0096(5) 0.0112(5)
N1 0.0250(14) 0.0257(17) 0.051(2) 0.0170(16) 0.0063(13) 0.0055(12)
C1 0.0336(19) 0.052(3) 0.066(3) 0.042(3) 0.0105(19) 0.0131(18)
C2 0.046(2) 0.079(4) 0.093(4) 0.058(3) 0.021(2) 0.025(2)
C3 0.058(4) 0.114(8) 0.104(8) 0.089(7) 0.020(6) 0.038(5)
C4 0.110(6) 0.112(7) 0.124(10) 0.090(7) 0.011(7) 0.049(5)
C5 0.092(6) 0.137(9) 0.102(8) 0.090(7) 0.028(5) 0.051(6)
C6 0.060(4) 0.145(9) 0.110(9) 0.096(8) 0.010(5) 0.043(5)
C3A 0.055(7) 0.103(9) 0.116(11) 0.082(9) 0.024(8) 0.037(8)
C4A 0.108(9) 0.112(9) 0.120(11) 0.071(9) 0.009(9) 0.057(7)
C5A 0.094(8) 0.131(11) 0.103(10) 0.086(9) 0.029(7) 0.038(8)
C11 0.0278(17) 0.033(2) 0.056(3) 0.021(2) 0.0091(18) 0.0114(16)
C12 0.040(2) 0.041(3) 0.061(3) 0.023(2) 0.001(2) 0.013(2)
C13 0.041(2) 0.048(3) 0.053(3) 0.015(2) 0.008(2) 0.021(2)
C14 0.080(3) 0.065(4) 0.092(4) 0.033(3) 0.024(3) 0.037(3)
C15 0.039(2) 0.097(4) 0.082(4) 0.023(3) 0.009(2) 0.031(2)
C16 0.068(3) 0.079(4) 0.072(4) 0.038(3) 0.021(3) 0.028(3)
C21 0.0267(18) 0.032(2) 0.070(3) 0.030(2) 0.0056(19) 0.0031(16)
C22 0.034(2) 0.050(3) 0.069(4) 0.028(3) 0.007(2) 0.0136(19)
C23 0.041(2) 0.049(3) 0.075(4) 0.010(3) -0.003(2) 0.011(2)
C24 0.035(2) 0.033(3) 0.123(5) 0.027(3) 0.010(3) -0.001(2)
C25 0.044(2) 0.045(3) 0.099(5) 0.036(3) 0.010(3) 0.001(2)
C26 0.0290(19) 0.043(3) 0.084(4) 0.041(3) 0.010(2) 0.0062(18)
C221 0.046(2) 0.056(3) 0.052(3) 0.019(3) 0.007(2) 0.014(2)
C222 0.072(3) 0.084(4) 0.075(4) 0.036(3) 0.011(3) 0.026(3)
C223 0.051(3) 0.093(4) 0.076(4) 0.031(3) 0.019(3) 0.026(3)
C261 0.040(2) 0.060(3) 0.082(4) 0.051(3) 0.015(2) 0.009(2)
C262 0.055(3) 0.096(4) 0.121(5) 0.084(4) 0.024(3) 0.022(3)
C263 0.052(2) 0.068(3) 0.086(4) 0.049(3) 0.022(2) 0.014(2)

loop_
_atom_type_symbol
_atom_type_description
_atom_type_scat_dispersion_real
_atom_type_scat_dispersion_imag
_atom_type_scat_source
C C 0.0033 0.0016 'International Tables Vol C Tables 4.2.6.8 and 6.1.1.4'
H H 0.0000 0.0000 'International Tables Vol C Tables 4.2.6.8 and 6.1.1.4'
N N 0.0061 0.0033 'International Tables Vol C Tables 4.2.6.8 and 6.1.1.4'
Si Si 0.0817 0.0704 'International Tables Vol C Tables 4.2.6.8 and 6.1.1.4'

loop_
_geom_angle_atom_site_label_1
_geom_angle_atom_site_label_2
_geom_angle_atom_site_label_3
_geom_angle
_geom_angle_site_symmetry_1
_geom_angle_site_symmetry_3
N1 Si1 N1 79.07(15) 2_756 .
N1 Si1 C1 118.64(15) 2_756 .
N1 Si1 C1 118.7(2) . .
N1 Si1 C11 119.06(18) 2_756 .
N1 Si1 C11 119.44(16) . .
C1 Si1 C11 102.23(19) . .
N1 Si1 Si1 40.18(11) 2_756 2_756
N1 Si1 Si1 38.89(9) . 2_756
C1 Si1 Si1 128.45(16) . 2_756
C11 Si1 Si1 129.32(14) . 2_756
C21 N1 Si1 129.4(3) . 2_756
C21 N1 Si1 129.7(2) . .
Si1 N1 Si1 100.93(15) 2_756 .
C2 C1 Si1 171.7(4) . .
C1 C2 C3A 165.6(12) . .
C1 C2 C3 173.6(9) . .
C3A C2 C3 20.8(13) . .
C4 C3 C6 105.5(13) . .
C4 C3 C2 109.7(10) . .
C6 C3 C2 110.6(10) . .
C4 C3 C5 112.3(11) . .
C6 C3 C5 107.2(11) . .
C2 C3 C5 111.4(12) . .
C3 C4 H4A 109.5 . .
C3 C4 H4B 109.5 . .
H4A C4 H4B 109.5 . .
C3 C4 H4C 109.5 . .
H4A C4 H4C 109.5 . .
H4B C4 H4C 109.5 . .
C3 C5 H5A 109.5 . .
C3 C5 H5B 109.5 . .
H5A C5 H5B 109.5 . .
C3 C5 H5C 109.5 . .
H5A C5 H5C 109.5 . .
H5B C5 H5C 109.5 . .
C3 C6 H6A 109.5 . .
C3 C6 H6B 109.5 . .
H6A C6 H6B 109.5 . .
C3 C6 H6C 109.5 . .
H6A C6 H6C 109.5 . .
H6B C6 H6C 109.5 . .
C2 C3A C6A 114(2) . .
C2 C3A C5A 103(2) . .
C6A C3A C5A 115(2) . .
C2 C3A C4A 115(2) . .
C6A C3A C4A 101(2) . .
C5A C3A C4A 108(2) . .
C12 C11 Si1 171.9(3) . .
C11 C12 C13 177.9(4) . .
C15 C13 C14 104.6(4) . .
C15 C13 C16 110.3(4) . .
C14 C13 C16 110.3(4) . .
C15 C13 C12 110.7(4) . .
C14 C13 C12 111.1(3) . .
C16 C13 C12 109.7(4) . .
C13 C14 H14A 109.5 . .
C13 C14 H14B 109.5 . .
H14A C14 H14B 109.5 . .
C13 C14 H14C 109.5 . .
H14A C14 H14C 109.5 . .
H14B C14 H14C 109.5 . .
C13 C15 H15A 109.5 . .
C13 C15 H15B 109.5 . .
H15A C15 H15B 109.5 . .
C13 C15 H15C 109.5 . .
H15A C15 H15C 109.5 . .
H15B C15 H15C 109.5 . .
C13 C16 H16A 109.5 . .
C13 C16 H16B 109.5 . .
H16A C16 H16B 109.5 . .
C13 C16 H16C 109.5 . .
H16A C16 H16C 109.5 . .
H16B C16 H16C 109.5 . .
N1 C21 C22 118.5(3) . .
N1 C21 C26 114.3(4) . .
C22 C21 C26 127.2(4) . .
C23 C22 C21 115.9(4) . .
C23 C22 C221 116.1(5) . .
C21 C22 C221 128.0(4) . .
C22 C23 C24 118.2(5) . .
C22 C23 H23A 120.9 . .
C24 C23 H23A 120.9 . .
C25 C24 C23 124.1(4) . .
C25 C24 H24A 118.0 . .
C23 C24 H24A 118.0 . .
C26 C25 C24 121.3(5) . .
C26 C25 H25A 119.4 . .
C24 C25 H25A 119.4 . .
C25 C26 C21 113.5(5) . .
C25 C26 C261 117.3(4) . .
C21 C26 C261 129.2(3) . .
C22 C221 C222 112.9(4) . .
C22 C221 C223 111.6(4) . .
C222 C221 C223 113.6(4) . .
C22 C221 H22A 106.0 . .
C222 C221 H22A 106.0 . .
C223 C221 H22A 106.0 . .
C221 C222 H22B 109.5 . .
C221 C222 H22C 109.5 . .
H22B C222 H22C 109.5 . .
C221 C222 H22D 109.5 . .
H22B C222 H22D 109.5 . .
H22C C222 H22D 109.5 . .
C221 C223 H22E 109.5 . .
C221 C223 H22F 109.5 . .
H22E C223 H22F 109.5 . .
C221 C223 H22G 109.5 . .
H22E C223 H22G 109.5 . .
H22F C223 H22G 109.5 . .
C26 C261 C262 111.6(4) . .
C26 C261 C263 114.3(4) . .
C262 C261 C263 112.4(3) . .
C26 C261 H26A 105.9 . .
C262 C261 H26A 105.9 . .
C263 C261 H26A 105.9 . .
C261 C262 H26B 109.5 . .
C261 C262 H26C 109.5 . .
H26B C262 H26C 109.5 . .
C261 C262 H26D 109.5 . .
H26B C262 H26D 109.5 . .
H26C C262 H26D 109.5 . .
C261 C263 H26E 109.5 . .
C261 C263 H26F 109.5 . .
H26E C263 H26F 109.5 . .
C261 C263 H26G 109.5 . .
H26E C263 H26G 109.5 . .
H26F C263 H26G 109.5 . .

loop_
_geom_bond_atom_site_label_1
_geom_bond_atom_site_label_2
_geom_bond_distance
_geom_bond_site_symmetry_2
Si1 N1 1.660(3) 2_756
Si1 N1 1.706(3) .
Si1 C1 1.781(4) .
Si1 C11 1.804(5) .
Si1 Si1 2.596(2) 2_756
N1 C21 1.330(4) .
N1 Si1 1.660(3) 2_756
C1 C2 1.239(5) .
C2 C3A 1.47(4) .
C2 C3 1.516(18) .
C3 C4 1.450(17) .
C3 C6 1.428(16) .
C3 C5 1.580(16) .
C4 H4A 0.9800 .
C4 H4B 0.9800 .
C4 H4C 0.9800 .
C5 H5A 0.9800 .
C5 H5B 0.9800 .
C5 H5C 0.9800 .
C6 H6A 0.9800 .
C6 H6B 0.9800 .
C6 H6C 0.9800 .
C3A C6A 1.46(3) .
C3A C5A 1.56(3) .
C3A C4A 1.53(3) .
C4A H4AA 0.9800 .
C4A H4AB 0.9800 .
C4A H4AC 0.9800 .
C5A H5AA 0.9800 .
C5A H5AB 0.9800 .
C5A H5AC 0.9800 .
C6A H6AA 0.9800 .
C6A H6AB 0.9800 .
C6A H6AC 0.9800 .
C11 C12 1.249(6) .
C12 C13 1.527(6) .
C13 C15 1.441(5) .
C13 C14 1.481(6) .
C13 C16 1.507(6) .
C14 H14A 0.9800 .
C14 H14B 0.9800 .
C14 H14C 0.9800 .
C15 H15A 0.9800 .
C15 H15B 0.9800 .
C15 H15C 0.9800 .
C16 H16A 0.9800 .
C16 H16B 0.9800 .
C16 H16C 0.9800 .
C21 C22 1.366(6) .
C21 C26 1.376(5) .
C22 C23 1.278(5) .
C22 C221 1.461(6) .
C23 C24 1.349(7) .
C23 H23A 0.9500 .
C24 C25 1.345(7) .
C24 H24A 0.9500 .
C25 C26 1.263(5) .
C25 H25A 0.9500 .
C26 C261 1.478(6) .
C221 C222 1.540(6) .
C221 C223 1.569(7) .
C221 H22A 1.0000 .
C222 H22B 0.9800 .
C222 H22C 0.9800 .
C222 H22D 0.9800 .
C223 H22E 0.9800 .
C223 H22F 0.9800 .
C223 H22G 0.9800 .
C261 C262 1.562(6) .
C261 C263 1.563(6) .
C261 H26A 1.0000 .
C262 H26B 0.9800 .
C262 H26C 0.9800 .
C262 H26D 0.9800 .
C263 H26E 0.9800 .
C263 H26F 0.9800 .
C263 H26G 0.9800 .
